data_7042249
loop_
_publ_author_name
'Zijlstra, Harmen S.'
'Pahl, J\"urgen'
'Penafiel, Johanne'
'Harder, Sjoerd'

_publ_section_title
;
 &quot;Masked&quot; Lewis-acidity of an aluminum \a-phosphinoamide
 complex.
;
_journal_issue 11
_journal_name_full 'Dalton transactions (Cambridge, England : 2003)'
_journal_page_first 3601
_journal_page_last 3610
_journal_paper_doi 10.1039/c7dt00318h
_journal_volume 46
_journal_year 2017
_chemical_formula_moiety 'C30 H41 Al N O P'
_chemical_formula_sum 'C30 H41 Al N O P'
_chemical_formula_weight 489.59
_space_group_crystal_system orthorhombic
_space_group_IT_number 19
_space_group_name_Hall 'P 2ac 2ab'
_space_group_name_H-M_alt 'P 21 21 21'
_symmetry_space_group_name_Hall 'P 2ac 2ab'
_symmetry_space_group_name_H-M 'P 21 21 21'
_atom_sites_solution_hydrogens geom
_audit_creation_date 2017-01-18
_audit_creation_method
;
Olex2 1.2
(compiled 2017.01.04 svn.r3372 for OlexSys, GUI svn.r5292)
;
_audit_update_record
;
2017-01-19 deposited with the CCDC.
2017-02-14 downloaded from the CCDC.
;
_cell_angle_alpha 90
_cell_angle_beta 90
_cell_angle_gamma 90
_cell_formula_units_Z 4
_cell_length_a 9.8330(12)
_cell_length_b 10.0370(6)
_cell_length_c 28.666(6)
_cell_measurement_reflns_used 2318
_cell_measurement_temperature 150
_cell_measurement_theta_max 24.981
_cell_measurement_theta_min 3.102
_cell_volume 2829.2(7)
_computing_molecular_graphics 'Olex2 (Dolomanov et al., 2009)'
_computing_publication_material 'Olex2 (Dolomanov et al., 2009)'
_computing_structure_refinement 'ShelXL (Sheldrick, 2015)'
_diffrn_ambient_temperature 150
_diffrn_measured_fraction_theta_full 0.998
_diffrn_measured_fraction_theta_max 0.998
_diffrn_measurement_device_type 'Bruker Nonius Kappa'
_diffrn_radiation_type MoK\a
_diffrn_radiation_wavelength 0.71073
_diffrn_reflns_av_R_equivalents 0.0379
_diffrn_reflns_av_unetI/netI 0.0307
_diffrn_reflns_Laue_measured_fraction_full 0.998
_diffrn_reflns_Laue_measured_fraction_max 0.998
_diffrn_reflns_limit_h_max 12
_diffrn_reflns_limit_h_min -12
_diffrn_reflns_limit_k_max 13
_diffrn_reflns_limit_k_min -12
_diffrn_reflns_limit_l_max 37
_diffrn_reflns_limit_l_min -33
_diffrn_reflns_number 37996
_diffrn_reflns_point_group_measured_fraction_full 0.988
_diffrn_reflns_point_group_measured_fraction_max 0.973
_diffrn_reflns_theta_full 25.242
_diffrn_reflns_theta_max 27.506
_diffrn_reflns_theta_min 2.900
_exptl_absorpt_coefficient_mu 0.150
_exptl_absorpt_correction_T_max 0.7456
_exptl_absorpt_correction_T_min 0.6526
_exptl_absorpt_correction_type multi-scan
_exptl_absorpt_process_details
;
SADABS-2008/1 (Bruker,2008) was used for absorption correction.
wR2(int) was 0.0683 before and 0.0569 after correction.
The Ratio of minimum to maximum transmission is 0.8753.
The \l/2 correction factor is 0.0015.
;
_exptl_crystal_colour 'clear light colourless'
_exptl_crystal_colour_lustre clear
_exptl_crystal_colour_modifier light
_exptl_crystal_colour_primary colourless
_exptl_crystal_density_diffrn 1.149
_exptl_crystal_description block
_exptl_crystal_F_000 1056
_exptl_crystal_size_max 0.26
_exptl_crystal_size_mid 0.20
_exptl_crystal_size_min 0.15
_refine_diff_density_max 0.348
_refine_diff_density_min -0.379
_refine_diff_density_rms 0.078
_refine_ls_abs_structure_details
;
 Flack x determined using 2219 quotients [(I+)-(I-)]/[(I+)+(I-)]
 (Parsons, Flack and Wagner, Acta Cryst. B69 (2013) 249-259).
;
_refine_ls_abs_structure_Flack -0.02(3)
_refine_ls_extinction_method none
_refine_ls_goodness_of_fit_ref 1.129
_refine_ls_hydrogen_treatment constr
_refine_ls_matrix_type full
_refine_ls_number_parameters 313
_refine_ls_number_reflns 6328
_refine_ls_number_restraints 0
_refine_ls_restrained_S_all 1.129
_refine_ls_R_factor_all 0.0470
_refine_ls_R_factor_gt 0.0400
_refine_ls_shift/su_max 0.005
_refine_ls_shift/su_mean 0.000
_refine_ls_structure_factor_coef Fsqd
_refine_ls_weighting_details 'w=1/[\s^2^(Fo^2^)+(0.0562P)^2^+0.7586P] where P=(Fo^2^+2Fc^2^)/3'
_refine_ls_weighting_scheme calc
_refine_ls_wR_factor_gt 0.1012
_refine_ls_wR_factor_ref 0.1049
_reflns_Friedel_coverage 0.724
_reflns_Friedel_fraction_full 0.975
_reflns_Friedel_fraction_max 0.941
_reflns_number_gt 5757
_reflns_number_total 6328
_reflns_threshold_expression 'I > 2\s(I)'
_cod_data_source_file c7dt00318h2.cif
_cod_data_source_block hz1440
_cod_depositor_comments 'Adding full bibliography for 7042248--7042253.cif.'
_cod_database_code 7042249
_shelx_shelxl_version_number 2014/7
_shelx_space_group_comment
;
The symmetry employed for this shelxl refinement is uniquely defined
by the following loop, which should always be used as a source of
symmetry information in preference to the above space-group names.
They are only intended as comments.
;
_olex2_refinement_description
;
1. Fixed Uiso
 At 1.2 times of:
  All C(H) groups, All C(H,H) groups
 At 1.5 times of:
  All C(H,H,H) groups
2.a Ternary CH refined with riding coordinates:
 C7(H7), C10(H10)
2.b Secondary CH2 refined with riding coordinates:
 C25(H25A,H25B), C26(H26A,H26B), C27(H27A,H27B), C28(H28A,H28B)
2.c Aromatic/amide H refined with riding coordinates:
 C3(H3), C4(H4), C5(H5), C14(H14), C15(H15), C16(H16), C17(H17), C18(H18),
 C20(H20), C21(H21), C22(H22), C23(H23), C24(H24)
2.d Idealised Me refined as rotating group:
 C8(H8A,H8B,H8C), C9(H9A,H9B,H9C), C11(H11A,H11B,H11C), C12(H12A,H12B,H12C),
 C29(H29A,H29B,H29C), C30(H30A,H30B,H30C)
;
_olex2_submission_special_instructions 'No special instructions were received'

loop_
_space_group_symop_operation_xyz
'x, y, z'
'-x+1/2, -y, z+1/2'
'x+1/2, -y+1/2, -z'
'-x, y+1/2, -z+1/2'

loop_
_atom_site_label
_atom_site_type_symbol
_atom_site_fract_x
_atom_site_fract_y
_atom_site_fract_z
_atom_site_U_iso_or_equiv
_atom_site_adp_type
_atom_site_occupancy
_atom_site_site_symmetry_order
_atom_site_calc_flag
_atom_site_refinement_flags_posn
P1 P 0.44510(7) 0.10531(6) 0.90159(2) 0.01604(15) Uani 1 1 d .
Al1 Al 0.17542(8) 0.13648(8) 0.95227(3) 0.01631(18) Uani 1 1 d .
O1 O 0.2359(2) 0.0641(2) 1.01124(6) 0.0216(4) Uani 1 1 d .
N1 N 0.2787(2) 0.0595(2) 0.90526(7) 0.0164(4) Uani 1 1 d .
C1 C 0.2184(3) -0.0424(3) 0.87640(9) 0.0175(5) Uani 1 1 d .
C2 C 0.1468(3) -0.0095(3) 0.83516(10) 0.0239(6) Uani 1 1 d .
C3 C 0.0934(3) -0.1129(4) 0.80822(10) 0.0341(8) Uani 1 1 d .
H3 H 0.0478 -0.0920 0.7799 0.041 Uiso 1 1 calc R
C4 C 0.1049(4) -0.2442(4) 0.82143(12) 0.0360(8) Uani 1 1 d .
H4 H 0.0696 -0.3129 0.8021 0.043 Uiso 1 1 calc R
C5 C 0.1681(3) -0.2753(3) 0.86285(11) 0.0298(7) Uani 1 1 d .
H5 H 0.1727 -0.3657 0.8725 0.036 Uiso 1 1 calc R
C6 C 0.2253(3) -0.1769(3) 0.89083(9) 0.0212(6) Uani 1 1 d .
C7 C 0.1231(3) 0.1330(3) 0.81993(10) 0.0287(7) Uani 1 1 d .
H7 H 0.1628 0.1930 0.8442 0.034 Uiso 1 1 calc R
C8 C 0.1939(4) 0.1633(4) 0.77348(11) 0.0388(8) Uani 1 1 d .
H8A H 0.2921 0.1502 0.7769 0.058 Uiso 1 1 calc GR
H8B H 0.1758 0.2559 0.7645 0.058 Uiso 1 1 calc GR
H8C H 0.1590 0.1034 0.7493 0.058 Uiso 1 1 calc GR
C9 C -0.0300(4) 0.1640(4) 0.81626(13) 0.0437(9) Uani 1 1 d .
H9A H -0.0707 0.1086 0.7918 0.066 Uiso 1 1 calc GR
H9B H -0.0425 0.2583 0.8084 0.066 Uiso 1 1 calc GR
H9C H -0.0742 0.1449 0.8462 0.066 Uiso 1 1 calc GR
C10 C 0.2878(3) -0.2173(3) 0.93697(10) 0.0265(7) Uani 1 1 d .
H10 H 0.3354 -0.1375 0.9500 0.032 Uiso 1 1 calc R
C11 C 0.1772(5) -0.2577(4) 0.97190(12) 0.0460(10) Uani 1 1 d .
H11A H 0.1109 -0.1852 0.9749 0.069 Uiso 1 1 calc GR
H11B H 0.2187 -0.2753 1.0024 0.069 Uiso 1 1 calc GR
H11C H 0.1311 -0.3382 0.9608 0.069 Uiso 1 1 calc GR
C12 C 0.3926(4) -0.3287(3) 0.93257(12) 0.0340(7) Uani 1 1 d .
H12A H 0.3474 -0.4107 0.9224 0.051 Uiso 1 1 calc GR
H12B H 0.4362 -0.3435 0.9629 0.051 Uiso 1 1 calc GR
H12C H 0.4616 -0.3033 0.9096 0.051 Uiso 1 1 calc GR
C13 C 0.5430(3) -0.0386(3) 0.88077(9) 0.0181(5) Uani 1 1 d .
C14 C 0.5130(3) -0.1111(3) 0.84027(9) 0.0211(6) Uani 1 1 d .
H14 H 0.4331 -0.0911 0.8230 0.025 Uiso 1 1 calc R
C15 C 0.5992(3) -0.2117(3) 0.82525(10) 0.0266(7) Uani 1 1 d .
H15 H 0.5776 -0.2610 0.7979 0.032 Uiso 1 1 calc R
C16 C 0.7168(3) -0.2408(3) 0.84994(11) 0.0318(7) Uani 1 1 d .
H16 H 0.7757 -0.3098 0.8396 0.038 Uiso 1 1 calc R
C17 C 0.7481(3) -0.1689(3) 0.88982(11) 0.0325(7) Uani 1 1 d .
H17 H 0.8293 -0.1877 0.9065 0.039 Uiso 1 1 calc R
C18 C 0.6613(3) -0.0699(3) 0.90528(10) 0.0236(6) Uani 1 1 d .
H18 H 0.6825 -0.0224 0.9330 0.028 Uiso 1 1 calc R
C19 C 0.4691(3) 0.2177(3) 0.85107(9) 0.0191(6) Uani 1 1 d .
C20 C 0.5709(3) 0.2023(3) 0.81744(9) 0.0232(6) Uani 1 1 d .
H20 H 0.6226 0.1224 0.8167 0.028 Uiso 1 1 calc R
C21 C 0.5976(3) 0.3024(3) 0.78505(10) 0.0304(7) Uani 1 1 d .
H21 H 0.6666 0.2898 0.7623 0.036 Uiso 1 1 calc R
C22 C 0.5249(4) 0.4195(3) 0.78582(10) 0.0315(7) Uani 1 1 d .
H22 H 0.5435 0.4877 0.7637 0.038 Uiso 1 1 calc R
C23 C 0.4245(4) 0.4371(3) 0.81908(10) 0.0304(7) Uani 1 1 d .
H23 H 0.3735 0.5175 0.8196 0.036 Uiso 1 1 calc R
C24 C 0.3980(3) 0.3387(3) 0.85151(10) 0.0261(6) Uani 1 1 d .
H24 H 0.3302 0.3534 0.8746 0.031 Uiso 1 1 calc R
C25 C 0.3774(3) 0.0585(4) 1.02601(10) 0.0313(7) Uani 1 1 d .
H25A H 0.4254 0.1417 1.0175 0.038 Uiso 1 1 calc R
H25B H 0.4245 -0.0176 1.0111 0.038 Uiso 1 1 calc R
C26 C 0.3733(3) 0.0413(4) 1.07834(10) 0.0351(8) Uani 1 1 d .
H26A H 0.3766 -0.0541 1.0870 0.042 Uiso 1 1 calc R
H26B H 0.4501 0.0884 1.0934 0.042 Uiso 1 1 calc R
C27 C 0.2393(4) 0.1026(5) 1.09199(11) 0.0506(11) Uani 1 1 d .
H27A H 0.2028 0.0595 1.1204 0.061 Uiso 1 1 calc R
H27B H 0.2501 0.1992 1.0981 0.061 Uiso 1 1 calc R
C28 C 0.1489(3) 0.0805(4) 1.05239(10) 0.0403(9) Uani 1 1 d .
H28A H 0.0872 0.1575 1.0482 0.048 Uiso 1 1 calc R
H28B H 0.0933 -0.0004 1.0574 0.048 Uiso 1 1 calc R
C29 C 0.2108(3) 0.3277(3) 0.96220(10) 0.0248(6) Uani 1 1 d .
H29A H 0.1733 0.3550 0.9924 0.037 Uiso 1 1 calc GR
H29B H 0.1677 0.3793 0.9373 0.037 Uiso 1 1 calc GR
H29C H 0.3091 0.3437 0.9619 0.037 Uiso 1 1 calc GR
C30 C -0.0138(3) 0.0745(3) 0.94839(10) 0.0247(6) Uani 1 1 d .
H30A H -0.0168 -0.0112 0.9320 0.037 Uiso 1 1 calc GR
H30B H -0.0683 0.1400 0.9313 0.037 Uiso 1 1 calc GR
H30C H -0.0508 0.0638 0.9799 0.037 Uiso 1 1 calc GR

loop_
_atom_site_aniso_label
_atom_site_aniso_U_11
_atom_site_aniso_U_22
_atom_site_aniso_U_33
_atom_site_aniso_U_23
_atom_site_aniso_U_13
_atom_site_aniso_U_12
P1 0.0152(3) 0.0175(3) 0.0155(3) -0.0012(2) 0.0015(3) -0.0014(3)
Al1 0.0135(4) 0.0179(4) 0.0176(4) -0.0026(3) 0.0018(3) -0.0006(3)
O1 0.0168(10) 0.0304(11) 0.0177(9) -0.0010(8) 0.0019(8) 0.0011(8)
N1 0.0161(11) 0.0173(10) 0.0160(10) -0.0003(8) 0.0019(9) -0.0009(8)
C1 0.0139(13) 0.0221(13) 0.0165(11) -0.0042(10) 0.0032(10) -0.0016(10)
C2 0.0171(14) 0.0351(16) 0.0196(12) -0.0031(11) 0.0022(11) 0.0011(12)
C3 0.0247(16) 0.052(2) 0.0253(14) -0.0105(14) -0.0084(12) 0.0005(16)
C4 0.0313(18) 0.0395(19) 0.0373(17) -0.0194(15) -0.0040(15) -0.0068(15)
C5 0.0259(16) 0.0275(15) 0.0360(16) -0.0103(13) 0.0052(14) -0.0052(14)
C6 0.0169(13) 0.0239(14) 0.0229(13) -0.0054(10) 0.0048(11) -0.0045(11)
C7 0.0259(15) 0.0386(18) 0.0217(13) 0.0042(12) -0.0033(12) 0.0054(14)
C8 0.0337(19) 0.056(2) 0.0267(15) 0.0121(15) 0.0007(14) 0.0010(17)
C9 0.032(2) 0.060(2) 0.0393(18) 0.0104(17) -0.0001(15) 0.0139(18)
C10 0.0397(19) 0.0175(14) 0.0224(13) 0.0002(10) -0.0012(13) -0.0051(12)
C11 0.068(3) 0.0358(19) 0.0341(18) 0.0062(15) 0.0201(19) 0.0028(19)
C12 0.042(2) 0.0255(16) 0.0347(16) 0.0050(13) -0.0062(15) -0.0012(14)
C13 0.0156(13) 0.0187(13) 0.0198(12) 0.0001(10) 0.0045(11) -0.0004(11)
C14 0.0199(13) 0.0243(14) 0.0192(12) -0.0005(11) 0.0019(10) 0.0023(12)
C15 0.0280(16) 0.0276(16) 0.0242(13) -0.0070(12) 0.0032(12) 0.0038(13)
C16 0.0286(17) 0.0308(16) 0.0359(17) -0.0051(13) 0.0017(14) 0.0130(13)
C17 0.0260(17) 0.0325(16) 0.0388(17) -0.0016(13) -0.0084(14) 0.0101(14)
C18 0.0210(14) 0.0249(14) 0.0248(13) -0.0012(11) -0.0019(12) 0.0009(11)
C19 0.0195(14) 0.0197(13) 0.0181(12) 0.0002(10) 0.0000(11) -0.0060(11)
C20 0.0208(15) 0.0255(14) 0.0232(13) -0.0004(11) 0.0026(12) -0.0026(12)
C21 0.0305(17) 0.0397(18) 0.0210(13) 0.0013(12) 0.0067(12) -0.0098(14)
C22 0.044(2) 0.0281(16) 0.0225(14) 0.0050(11) 0.0034(13) -0.0100(14)
C23 0.0401(19) 0.0199(14) 0.0312(15) 0.0028(12) 0.0029(14) 0.0018(13)
C24 0.0284(16) 0.0243(15) 0.0254(14) 0.0011(11) 0.0059(12) 0.0028(12)
C25 0.0187(15) 0.052(2) 0.0234(14) -0.0015(14) -0.0018(12) 0.0052(14)
C26 0.0267(17) 0.057(2) 0.0222(14) 0.0031(14) 0.0017(13) 0.0025(15)
C27 0.0314(18) 0.096(3) 0.0244(15) -0.0072(19) 0.0053(14) 0.011(2)
C28 0.0270(17) 0.073(3) 0.0207(14) -0.0014(15) 0.0107(13) -0.0012(17)
C29 0.0222(15) 0.0226(14) 0.0298(15) -0.0063(11) 0.0017(12) -0.0012(11)
C30 0.0174(14) 0.0292(15) 0.0275(14) -0.0052(12) 0.0026(12) -0.0022(11)

loop_
_atom_type_symbol
_atom_type_description
_atom_type_scat_dispersion_real
_atom_type_scat_dispersion_imag
_atom_type_scat_source
C C 0.0030 0.0020 'International Tables Vol C Tables 4.2.6.8 and 6.1.1.4'
H H 0.0000 0.0000 'International Tables Vol C Tables 4.2.6.8 and 6.1.1.4'
Al Al 0.0650 0.0510 'International Tables Vol C Tables 4.2.6.8 and 6.1.1.4'
N N 0.0060 0.0030 'International Tables Vol C Tables 4.2.6.8 and 6.1.1.4'
O O 0.0110 0.0060 'International Tables Vol C Tables 4.2.6.8 and 6.1.1.4'
P P 0.1020 0.0940 'International Tables Vol C Tables 4.2.6.8 and 6.1.1.4'

loop_
_geom_angle_atom_site_label_1
_geom_angle_atom_site_label_2
_geom_angle_atom_site_label_3
_geom_angle
N1 P1 C13 108.14(12)
N1 P1 C19 109.58(12)
C13 P1 C19 99.13(12)
O1 Al1 C29 100.67(11)
O1 Al1 C30 102.82(11)
N1 Al1 O1 108.06(10)
N1 Al1 C29 114.44(12)
N1 Al1 C30 110.18(12)
C30 Al1 C29 118.93(13)
C25 O1 Al1 124.26(18)
C25 O1 C28 109.1(2)
C28 O1 Al1 118.78(19)
P1 N1 Al1 117.25(12)
C1 N1 P1 123.43(17)
C1 N1 Al1 119.13(17)
C2 C1 N1 121.2(2)
C6 C1 N1 119.3(2)
C6 C1 C2 119.4(3)
C1 C2 C7 122.6(3)
C3 C2 C1 118.4(3)
C3 C2 C7 119.0(3)
C2 C3 H3 119.0
C4 C3 C2 121.9(3)
C4 C3 H3 119.0
C3 C4 H4 120.3
C5 C4 C3 119.5(3)
C5 C4 H4 120.3
C4 C5 H5 119.4
C4 C5 C6 121.3(3)
C6 C5 H5 119.4
C1 C6 C10 122.1(2)
C5 C6 C1 119.3(3)
C5 C6 C10 118.5(3)
C2 C7 H7 107.9
C2 C7 C8 111.6(3)
C2 C7 C9 111.2(3)
C8 C7 H7 107.9
C8 C7 C9 110.1(3)
C9 C7 H7 107.9
C7 C8 H8A 109.5
C7 C8 H8B 109.5
C7 C8 H8C 109.5
H8A C8 H8B 109.5
H8A C8 H8C 109.5
H8B C8 H8C 109.5
C7 C9 H9A 109.5
C7 C9 H9B 109.5
C7 C9 H9C 109.5
H9A C9 H9B 109.5
H9A C9 H9C 109.5
H9B C9 H9C 109.5
C6 C10 H10 107.5
C6 C10 C11 110.7(3)
C6 C10 C12 113.5(2)
C11 C10 H10 107.5
C12 C10 H10 107.5
C12 C10 C11 109.9(3)
C10 C11 H11A 109.5
C10 C11 H11B 109.5
C10 C11 H11C 109.5
H11A C11 H11B 109.5
H11A C11 H11C 109.5
H11B C11 H11C 109.5
C10 C12 H12A 109.5
C10 C12 H12B 109.5
C10 C12 H12C 109.5
H12A C12 H12B 109.5
H12A C12 H12C 109.5
H12B C12 H12C 109.5
C14 C13 P1 124.6(2)
C18 C13 P1 116.8(2)
C18 C13 C14 118.4(2)
C13 C14 H14 119.8
C15 C14 C13 120.4(3)
C15 C14 H14 119.8
C14 C15 H15 119.9
C16 C15 C14 120.3(3)
C16 C15 H15 119.9
C15 C16 H16 120.1
C17 C16 C15 119.8(3)
C17 C16 H16 120.1
C16 C17 H17 120.0
C18 C17 C16 120.1(3)
C18 C17 H17 120.0
C13 C18 H18 119.5
C17 C18 C13 121.0(3)
C17 C18 H18 119.5
C20 C19 P1 124.3(2)
C20 C19 C24 117.3(3)
C24 C19 P1 117.3(2)
C19 C20 H20 119.5
C21 C20 C19 121.0(3)
C21 C20 H20 119.5
C20 C21 H21 119.8
C22 C21 C20 120.5(3)
C22 C21 H21 119.8
C21 C22 H22 120.3
C21 C22 C23 119.4(3)
C23 C22 H22 120.3
C22 C23 H23 119.8
C24 C23 C22 120.5(3)
C24 C23 H23 119.8
C19 C24 H24 119.3
C23 C24 C19 121.3(3)
C23 C24 H24 119.3
O1 C25 H25A 110.6
O1 C25 H25B 110.6
O1 C25 C26 105.5(2)
H25A C25 H25B 108.8
C26 C25 H25A 110.6
C26 C25 H25B 110.6
C25 C26 H26A 111.0
C25 C26 H26B 111.0
H26A C26 H26B 109.0
C27 C26 C25 103.6(3)
C27 C26 H26A 111.0
C27 C26 H26B 111.0
C26 C27 H27A 110.6
C26 C27 H27B 110.6
H27A C27 H27B 108.8
C28 C27 C26 105.6(3)
C28 C27 H27A 110.6
C28 C27 H27B 110.6
O1 C28 H28A 110.4
O1 C28 H28B 110.4
C27 C28 O1 106.7(3)
C27 C28 H28A 110.4
C27 C28 H28B 110.4
H28A C28 H28B 108.6
Al1 C29 H29A 109.5
Al1 C29 H29B 109.5
Al1 C29 H29C 109.5
H29A C29 H29B 109.5
H29A C29 H29C 109.5
H29B C29 H29C 109.5
Al1 C30 H30A 109.5
Al1 C30 H30B 109.5
Al1 C30 H30C 109.5
H30A C30 H30B 109.5
H30A C30 H30C 109.5
H30B C30 H30C 109.5

loop_
_geom_bond_atom_site_label_1
_geom_bond_atom_site_label_2
_geom_bond_distance
P1 N1 1.703(2)
P1 C13 1.836(3)
P1 C19 1.851(3)
Al1 O1 1.934(2)
Al1 N1 1.856(2)
Al1 C29 1.971(3)
Al1 C30 1.965(3)
O1 C25 1.455(4)
O1 C28 1.466(3)
N1 C1 1.443(3)
C1 C2 1.415(4)
C1 C6 1.414(4)
C2 C3 1.396(4)
C2 C7 1.513(5)
C3 H3 0.9500
C3 C4 1.376(5)
C4 H4 0.9500
C4 C5 1.376(5)
C5 H5 0.9500
C5 C6 1.391(4)
C6 C10 1.514(4)
C7 H7 1.0000
C7 C8 1.533(4)
C7 C9 1.541(5)
C8 H8A 0.9800
C8 H8B 0.9800
C8 H8C 0.9800
C9 H9A 0.9800
C9 H9B 0.9800
C9 H9C 0.9800
C10 H10 1.0000
C10 C11 1.533(5)
C10 C12 1.525(5)
C11 H11A 0.9800
C11 H11B 0.9800
C11 H11C 0.9800
C12 H12A 0.9800
C12 H12B 0.9800
C12 H12C 0.9800
C13 C14 1.401(4)
C13 C18 1.394(4)
C14 H14 0.9500
C14 C15 1.388(4)
C15 H15 0.9500
C15 C16 1.387(5)
C16 H16 0.9500
C16 C17 1.386(5)
C17 H17 0.9500
C17 C18 1.384(4)
C18 H18 0.9500
C19 C20 1.399(4)
C19 C24 1.401(4)
C20 H20 0.9500
C20 C21 1.393(4)
C21 H21 0.9500
C21 C22 1.376(5)
C22 H22 0.9500
C22 C23 1.384(5)
C23 H23 0.9500
C23 C24 1.381(4)
C24 H24 0.9500
C25 H25A 0.9900
C25 H25B 0.9900
C25 C26 1.510(4)
C26 H26A 0.9900
C26 H26B 0.9900
C26 C27 1.506(5)
C27 H27A 0.9900
C27 H27B 0.9900
C27 C28 1.459(5)
C28 H28A 0.9900
C28 H28B 0.9900
C29 H29A 0.9800
C29 H29B 0.9800
C29 H29C 0.9800
C30 H30A 0.9800
C30 H30B 0.9800
C30 H30C 0.9800
